data_2208983
loop_
_publ_author_name
'Xin-Zhi Sun'
'Jin-Sheng Shi'

_publ_section_title {2,4-Dibromo-6-[2-(dimethylamino)ethyliminomethyl]phenolato}thiocyanatonickel(II)
_journal_coeditor_code RZ2025
_journal_issue 5
_journal_name_full 'Acta Crystallographica Section E'
_journal_page_first m1130
_journal_page_last m1131
_journal_paper_doi 10.1107/S1600536806014632
_journal_volume 62
_journal_year 2006
_chemical_formula_iupac '[Ni (C11 H13 Br2 N2 O) (N C S)]'
_chemical_formula_moiety 'C12 H13 Br2 N3 Ni O S'
_chemical_formula_sum 'C12 H13 Br2 N3 Ni O S'
_chemical_formula_weight 465.84
_chemical_name_systematic
;
{2,4-Dibromo-6-[2-
(dimethylamino)ethyliminomethyl]phenolato}thiocyanatonickel(II)
;
_space_group_IT_number 14
_symmetry_cell_setting monoclinic
_symmetry_space_group_name_Hall '-P 2yn'
_symmetry_space_group_name_H-M 'P 1 21/n 1'
_atom_sites_solution_hydrogens geom
_atom_sites_solution_primary direct
_atom_sites_solution_secondary difmap
_audit_creation_method SHELXL97
_cell_angle_alpha 90.00
_cell_angle_beta 90.995(2)
_cell_angle_gamma 90.00
_cell_formula_units_Z 4
_cell_length_a 7.1380(10)
_cell_length_b 19.227(3)
_cell_length_c 11.229(2)
_cell_measurement_reflns_used 1425
_cell_measurement_temperature 298(2)
_cell_measurement_theta_max 24.2
_cell_measurement_theta_min 2.3
_cell_volume 1540.9(4)
_computing_cell_refinement 'SAINT (Bruker, 2000)'
_computing_data_collection 'SMART (Bruker, 2000)'
_computing_data_reduction SAINT
_computing_molecular_graphics 'SHELXTL/PC (Sheldrick, 1999)'
_computing_publication_material SHELXTL/PC
_computing_structure_refinement 'SHELXL97 (Sheldrick, 1997)'
_computing_structure_solution 'SHELXS97 (Sheldrick, 1997)'
_diffrn_ambient_temperature 298(2)
_diffrn_measured_fraction_theta_full 0.957
_diffrn_measured_fraction_theta_max 0.957
_diffrn_measurement_device_type 'Bruker SMART 1000 CCD area-detector'
_diffrn_measurement_method \w
_diffrn_radiation_monochromator graphite
_diffrn_radiation_source 'fine-focus sealed tube'
_diffrn_radiation_type MoK\a
_diffrn_radiation_wavelength 0.71073
_diffrn_reflns_av_R_equivalents 0.0729
_diffrn_reflns_av_sigmaI/netI 0.0867
_diffrn_reflns_limit_h_max 9
_diffrn_reflns_limit_h_min -9
_diffrn_reflns_limit_k_max 25
_diffrn_reflns_limit_k_min -25
_diffrn_reflns_limit_l_max 14
_diffrn_reflns_limit_l_min -14
_diffrn_reflns_number 13292
_diffrn_reflns_theta_full 28.30
_diffrn_reflns_theta_max 28.30
_diffrn_reflns_theta_min 2.10
_diffrn_standards_number 0
_exptl_absorpt_coefficient_mu 6.578
_exptl_absorpt_correction_T_max 0.139
_exptl_absorpt_correction_T_min 0.126
_exptl_absorpt_correction_type multi-scan
_exptl_absorpt_process_details '(SADABS; Sheldrick, 2000)'
_exptl_crystal_colour green
_exptl_crystal_density_diffrn 2.008
_exptl_crystal_density_method 'not measured'
_exptl_crystal_description rhombic
_exptl_crystal_F_000 912
_exptl_crystal_size_max 0.33
_exptl_crystal_size_mid 0.31
_exptl_crystal_size_min 0.30
_refine_diff_density_max 0.702
_refine_diff_density_min -0.533
_refine_ls_extinction_method none
_refine_ls_goodness_of_fit_ref 1.011
_refine_ls_hydrogen_treatment constr
_refine_ls_matrix_type full
_refine_ls_number_parameters 183
_refine_ls_number_reflns 3667
_refine_ls_number_restraints 0
_refine_ls_restrained_S_all 1.011
_refine_ls_R_factor_all 0.1131
_refine_ls_R_factor_gt 0.0519
_refine_ls_shift/su_max 0.000
_refine_ls_shift/su_mean 0.000
_refine_ls_structure_factor_coef Fsqd
_refine_ls_weighting_details 'calc w = 1/[\s^2^(Fo^2^)+(0.0315P)^2^+2.0314P] where P=(Fo^2^+2Fc^2^)/3'
_refine_ls_weighting_scheme calc
_refine_ls_wR_factor_gt 0.1032
_refine_ls_wR_factor_ref 0.1220
_reflns_number_gt 2073
_reflns_number_total 3667
_reflns_threshold_expression I>2\s(I)
_cod_data_source_file rz2025.cif
_cod_data_source_block I
_cod_depositor_comments
;
The following automatic conversions were performed:
'_symmetry_cell_setting' value 'Monoclinic' changed to 'monoclinic'
according to '/home/saulius/struct/CIF-dictionaries/cif_core.dic'
dictionary named 'cif_core.dic' version 2.4.1 from 2010-06-29.

Automatic conversion script
Id: cif_fix_enum 1527 2010-12-29 10:47:43Z saulius 

The following automatic conversions were performed:

'_symmetry_cell_setting' value 'Monoclinic' changed to 'monoclinic'
according to /home/saulius/struct/CIF-dictionaries/cif_core.dic
dictionary named 'cif_core.dic' version 2.4.1 from 2010-06-29.

Automatic conversion script
Id: cif_fix_values 1715 2011-07-08 13:25:40Z adriana 
;
_cod_original_sg_symbol_H-M 'P 21/n'
_cod_database_code 2208983
_cod_database_fobs_code 2208983

loop_
_symmetry_equiv_pos_as_xyz
'x, y, z'
'-x+1/2, y+1/2, -z+1/2'
'-x, -y, -z'
'x-1/2, -y-1/2, z-1/2'

loop_
_atom_site_type_symbol
_atom_site_label
_atom_site_fract_x
_atom_site_fract_y
_atom_site_fract_z
_atom_site_U_iso_or_equiv
_atom_site_adp_type
_atom_site_calc_flag
_atom_site_refinement_flags
_atom_site_occupancy
Ni Ni1 0.31245(11) 0.17688(4) 0.15186(6) 0.0363(2) Uani d . 1
Br Br1 0.33837(13) 0.11716(4) -0.27003(6) 0.0678(3) Uani d . 1
Br Br2 0.18595(11) -0.16021(3) -0.15575(6) 0.0608(2) Uani d . 1
S S1 0.3347(3) 0.41021(9) 0.03807(18) 0.0661(5) Uani d . 1
O O1 0.3121(6) 0.1362(2) -0.0037(3) 0.0448(10) Uani d . 1
N N1 0.2929(7) 0.0871(2) 0.2283(4) 0.0411(12) Uani d . 1
N N2 0.3331(8) 0.2146(3) 0.3221(4) 0.0488(13) Uani d . 1
N N3 0.3071(8) 0.2695(3) 0.0846(5) 0.0572(15) Uani d . 1
C C1 0.2583(7) 0.0170(3) 0.0507(5) 0.0350(13) Uani d . 1
C C2 0.2854(8) 0.0716(3) -0.0312(5) 0.0371(13) Uani d . 1
C C3 0.2830(8) 0.0501(3) -0.1523(5) 0.0359(13) Uani d . 1
C C4 0.2503(8) -0.0162(3) -0.1879(5) 0.0447(16) Uani d . 1
H H4 0.2467 -0.0271 -0.2686 0.054 Uiso calc R 1
C C5 0.2226(8) -0.0670(3) -0.1045(5) 0.0417(14) Uani d . 1
C C6 0.2293(8) -0.0516(3) 0.0146(5) 0.0406(14) Uani d . 1
H H6 0.2147 -0.0866 0.0709 0.049 Uiso calc R 1
C C7 0.2654(8) 0.0292(3) 0.1794(5) 0.0433(15) Uani d . 1
H H7 0.2481 -0.0090 0.2288 0.052 Uiso calc R 1
C C8 0.3004(12) 0.0906(4) 0.3603(5) 0.066(2) Uani d . 1
H H8A 0.1746 0.0903 0.3916 0.080 Uiso calc R 1
H H8B 0.3677 0.0508 0.3924 0.080 Uiso calc R 1
C C9 0.3953(14) 0.1542(4) 0.3940(6) 0.090(3) Uani d . 1
H H9A 0.5291 0.1479 0.3849 0.108 Uiso calc R 1
H H9B 0.3726 0.1636 0.4774 0.108 Uiso calc R 1
C C10 0.1556(10) 0.2431(5) 0.3600(7) 0.092(3) Uani d . 1
H H10A 0.1596 0.2503 0.4447 0.138 Uiso calc R 1
H H10B 0.0564 0.2112 0.3399 0.138 Uiso calc R 1
H H10C 0.1333 0.2867 0.3206 0.138 Uiso calc R 1
C C11 0.4795(10) 0.2676(4) 0.3422(7) 0.073(2) Uani d . 1
H H11A 0.4473 0.3090 0.2987 0.109 Uiso calc R 1
H H11B 0.5974 0.2502 0.3153 0.109 Uiso calc R 1
H H11C 0.4890 0.2782 0.4256 0.109 Uiso calc R 1
C C12 0.3183(9) 0.3278(4) 0.0650(5) 0.0466(16) Uani d . 1

loop_
_atom_site_aniso_label
_atom_site_aniso_U_11
_atom_site_aniso_U_22
_atom_site_aniso_U_33
_atom_site_aniso_U_12
_atom_site_aniso_U_13
_atom_site_aniso_U_23
Ni1 0.0495(5) 0.0324(4) 0.0271(4) 0.0033(4) 0.0000(3) -0.0012(3)
Br1 0.1089(7) 0.0591(5) 0.0358(4) -0.0026(4) 0.0107(4) 0.0070(3)
Br2 0.0866(6) 0.0463(4) 0.0496(4) -0.0054(4) -0.0014(4) -0.0108(3)
S1 0.0864(14) 0.0408(10) 0.0714(13) 0.0018(9) 0.0100(11) 0.0036(9)
O1 0.070(3) 0.037(2) 0.027(2) 0.003(2) -0.001(2) 0.0008(17)
N1 0.058(3) 0.035(3) 0.030(3) -0.004(2) -0.001(2) -0.002(2)
N2 0.074(4) 0.042(3) 0.031(3) -0.001(3) 0.002(3) -0.006(2)
N3 0.089(4) 0.035(3) 0.048(3) 0.002(3) -0.003(3) 0.000(3)
C1 0.036(3) 0.035(3) 0.034(3) 0.005(3) -0.001(3) 0.000(3)
C2 0.036(3) 0.043(4) 0.032(3) 0.003(3) -0.001(3) -0.007(3)
C3 0.035(3) 0.044(4) 0.029(3) 0.004(3) 0.002(3) 0.001(3)
C4 0.050(4) 0.059(4) 0.025(3) 0.006(3) -0.005(3) -0.004(3)
C5 0.044(4) 0.041(3) 0.040(4) 0.007(3) -0.001(3) -0.001(3)
C6 0.043(4) 0.040(4) 0.038(3) 0.003(3) -0.003(3) 0.002(3)
C7 0.053(4) 0.043(4) 0.034(3) 0.001(3) 0.005(3) 0.005(3)
C8 0.119(7) 0.049(4) 0.031(4) -0.015(4) -0.004(4) 0.000(3)
C9 0.162(9) 0.074(6) 0.034(4) -0.007(6) 0.002(5) 0.001(4)
C10 0.049(5) 0.146(8) 0.080(6) -0.003(5) 0.003(4) -0.064(6)
C11 0.064(5) 0.092(6) 0.062(5) -0.007(4) -0.001(4) -0.032(4)
C12 0.059(4) 0.051(4) 0.030(3) 0.002(3) 0.003(3) -0.008(3)

loop_
_atom_type_symbol
_atom_type_description
_atom_type_scat_dispersion_real
_atom_type_scat_dispersion_imag
_atom_type_scat_source
C C 0.0033 0.0016 'International Tables Vol C Tables 4.2.6.8 and 6.1.1.4'
H H 0.0000 0.0000 'International Tables Vol C Tables 4.2.6.8 and 6.1.1.4'
N N 0.0061 0.0033 'International Tables Vol C Tables 4.2.6.8 and 6.1.1.4'
O O 0.0106 0.0060 'International Tables Vol C Tables 4.2.6.8 and 6.1.1.4'
S S 0.1246 0.1234 'International Tables Vol C Tables 4.2.6.8 and 6.1.1.4'
Ni Ni 0.3393 1.1124 'International Tables Vol C Tables 4.2.6.8 and 6.1.1.4'
Br Br -0.2901 2.4595 'International Tables Vol C Tables 4.2.6.8 and 6.1.1.4'

loop_
_geom_angle_atom_site_label_1
_geom_angle_atom_site_label_2
_geom_angle_atom_site_label_3
_geom_angle
_geom_angle_publ_flag
O1 Ni1 N1 92.34(18) y
O1 Ni1 N3 91.2(2) y
N1 Ni1 N3 173.7(2) y
O1 Ni1 N2 174.8(2) y
N1 Ni1 N2 84.6(2) y
N3 Ni1 N2 92.3(2) y
C2 O1 Ni1 127.5(4) ?
C7 N1 C8 118.7(5) ?
C7 N1 Ni1 127.6(4) ?
C8 N1 Ni1 113.6(4) ?
C10 N2 C11 108.3(5) ?
C10 N2 C9 113.1(6) ?
C11 N2 C9 104.8(6) ?
C10 N2 Ni1 111.0(4) ?
C11 N2 Ni1 115.3(4) ?
C9 N2 Ni1 104.3(4) ?
C12 N3 Ni1 167.1(5) ?
C6 C1 C2 122.4(5) ?
C6 C1 C7 116.1(5) ?
C2 C1 C7 121.5(5) ?
O1 C2 C1 125.5(5) ?
O1 C2 C3 120.5(5) ?
C1 C2 C3 114.1(5) ?
C4 C3 C2 123.7(5) ?
C4 C3 Br1 118.2(4) ?
C2 C3 Br1 118.1(4) ?
C3 C4 C5 119.7(5) ?
C3 C4 H4 120.1 ?
C5 C4 H4 120.1 ?
C6 C5 C4 120.7(6) ?
C6 C5 Br2 120.1(5) ?
C4 C5 Br2 119.1(4) ?
C5 C6 C1 119.4(6) ?
C5 C6 H6 120.3 ?
C1 C6 H6 120.3 ?
N1 C7 C1 125.2(6) ?
N1 C7 H7 117.4 ?
C1 C7 H7 117.4 ?
C9 C8 N1 108.0(6) ?
C9 C8 H8A 110.1 ?
N1 C8 H8A 110.1 ?
C9 C8 H8B 110.1 ?
N1 C8 H8B 110.1 ?
H8A C8 H8B 108.4 ?
C8 C9 N2 112.7(7) ?
C8 C9 H9A 109.0 ?
N2 C9 H9A 109.0 ?
C8 C9 H9B 109.0 ?
N2 C9 H9B 109.0 ?
H9A C9 H9B 107.8 ?
N2 C10 H10A 109.5 ?
N2 C10 H10B 109.5 ?
H10A C10 H10B 109.5 ?
N2 C10 H10C 109.5 ?
H10A C10 H10C 109.5 ?
H10B C10 H10C 109.5 ?
N2 C11 H11A 109.5 ?
N2 C11 H11B 109.5 ?
H11A C11 H11B 109.5 ?
N2 C11 H11C 109.5 ?
H11A C11 H11C 109.5 ?
H11B C11 H11C 109.5 ?
N3 C12 S1 179.7(7) ?

loop_
_geom_bond_atom_site_label_1
_geom_bond_atom_site_label_2
_geom_bond_distance
_geom_bond_publ_flag
Ni1 O1 1.914(4) y
Ni1 N1 1.934(5) y
Ni1 N3 1.935(5) y
Ni1 N2 2.048(5) y
Br1 C3 1.893(6) ?
Br2 C5 1.898(6) ?
S1 C12 1.618(7) ?
O1 C2 1.293(6) ?
N1 C7 1.255(7) ?
N1 C8 1.485(7) ?
N2 C10 1.451(8) ?
N2 C11 1.475(8) ?
N2 C9 1.479(9) ?
N3 C12 1.145(7) ?
C1 C6 1.395(8) ?
C1 C2 1.410(7) ?
C1 C7 1.464(8) ?
C2 C3 1.422(7) ?
C3 C4 1.354(8) ?
C4 C5 1.371(8) ?
C4 H4 0.9300 ?
C5 C6 1.370(8) ?
C6 H6 0.9300 ?
C7 H7 0.9300 ?
C8 C9 1.444(10) ?
C8 H8A 0.9700 ?
C8 H8B 0.9700 ?
C9 H9A 0.9700 ?
C9 H9B 0.9700 ?
C10 H10A 0.9600 ?
C10 H10B 0.9600 ?
C10 H10C 0.9600 ?
C11 H11A 0.9600 ?
C11 H11B 0.9600 ?
C11 H11C 0.9600 ?
